data_8103436
loop_
_publ_author_name
'Edenharter, A.'
'Bente, K.'
'Steins, M.'

_publ_section_title
;
 Strukturuntersuchungen an Montbrayit, Au2 Te3
;
_journal_name_full 'Zeitschrift fuer Kristallographie, Supplement Issue'
_journal_page_first 63
_journal_page_last 64
_journal_volume 3
_journal_year 1991
_chemical_formula_sum 'Au1.89083 Te3.03167'
_chemical_name_systematic 'Au1.89 Te2.95'
_space_group_IT_number 1
_symmetry_space_group_name_Hall 'P 1'
_symmetry_space_group_name_H-M 'P 1'
_cell_angle_alpha 104.36
_cell_angle_beta 97.45
_cell_angle_gamma 108.03
_cell_formula_units_Z 12
_cell_length_a 12.123
_cell_length_b 13.42
_cell_length_c 10.783
_cell_volume 1574.933
_citation_journal_id_ASTM ZKSUP2
_cod_data_source_file gold_430.cif
_cod_data_source_block Au1.89083Te3.03167
_cod_database_code 8103436

loop_
_symmetry_equiv_pos_as_xyz
x,y,z

loop_
_atom_site_label
_atom_site_type_symbol
_atom_site_fract_x
_atom_site_fract_y
_atom_site_fract_z
_atom_site_occupancy
_atom_site_U_iso_or_equiv
Te18 Te-2 0.8825 0.8961 0.1845 1 0.0
Te24 Te-1 0.7127 0.5448 0.5571 1 0.0
Te9 Te-2 0.4914 0.3774 0.2711 1 0.0
Au12 Au+3 0.9252 0.6937 0.7468 1 0.0
Te37 Te-2 0.1519 0.1044 0.8602 1 0.0
Te1 Te-1 0.506 0.144 0.4238 1 0.0
Au9 Au+3 0.8464 0.3812 0.4812 1 0.0
Te14 Te-2 0.9635 0.206 0.4634 1 0.0
Au6 Au+3 0.4133 0.5521 0.3163 1 0.0
Te12 Te-2 0.5933 0.6686 0.15 1 0.0
Te20 Te-1 0.9365 0.9386 0.5585 0.88 0.0
Au15 Au+3 0.4988 0.8678 0.5919 1 0.0
Au22 Au+3 0.1532 0.3516 0.6756 1 0.0
Te32 Te-1 0.0617 0.7968 0.6022 1 0.0
Te29 Te-1 0.3315 0.4986 0.8885 0.5 0.0
Au23 Au+3 0.3955 0.2935 0.4605 1 0.0
Te19 Te-1 0.5839 0.9107 0.0026 1 0.0
Te6 Te-2 0.095 0.5757 0.0838 1 0.0
Te31 Te-2 0.6752 0.0205 0.7729 1 0.0
Au2 Au+3 0.0748 0.0489 0.4342 1 0.0
Au17 Au+3 0.603 0.4462 0.7138 1 0.0
Te5 Te-2 0.2383 0.4031 0.116 1 0.0
Au21 Au+3 0.1721 0.6204 0.5247 1 0.0
Te34 Te-1 0.2799 0.1956 0.6226 1 0.0
Te10 Te-2 0.3209 0.7267 0.3922 1 0.0
Te35 Te-1 0.4075 0.0425 0.6433 1 0.0
Te8 Te-1 0.6565 0.2403 0.2711 1 0.0
Au1 Au+3 -0.0001 -0.0001 -0.0003 0.69 0.0
Au4 Au+3 0.326 0.2415 0.052 1 0.0
Au3 Au+3 0.0854 0.3058 0.276 1 0.0
Te17 Te-2 0.6696 0.9861 0.415 1 0.0
Te25 Te-2 0.3285 0.758 0.7687 1 0.0
Au8 Au+3 0.3217 0.9873 0.2093 1 0.0
Te15 Te-2 0.9871 0.4771 0.3546 1 0.0
Te30 Te-2 0.5094 0.3514 0.8795 1 0.0
Te16 Te-2 0.8532 0.6235 0.3045 1 0.0
Au19 Au+3 0.2395 0.6724 0.948 1 0.0
Te23 Te-1 0.5948 0.6851 0.513 0.79 0.0
Au11 Au+3 0.9973 0.735 0.1546 1 0.0
Au20 Au+3 0.5892 0.1779 0.8398 1 0.0
Au10 Au+3 0.7537 0.7999 0.3735 1 0.0
Au18 Au+3 0.8286 0.1116 0.6221 1 0.0
Te27 Te-2 0.7441 0.3218 0.6735 1 0.0
Au14 Au+3 0.9121 0.4385 0.8978 1 0.0
Au13 Au+3 0.6795 0.7507 0.9615 1 0.0
Te38 Te-2 0.4036 0.0729 0.0215 1 0.0
Te7 Te-2 0.2537 0.4186 0.4897 1 0.0
Te3 Te-2 0.8978 0.1616 0.0829 1 0.0
Au16 Au+3 0.2522 0.9378 0.7962 1 0.0
Te36 Te-2 0.0135 0.2635 0.8321 1 0.0
Te26 Te-1 0.4979 0.5908 0.7558 0.75 0.0
Au7 Au+3 0.6744 0.4922 0.0964 1 0.0
Te2 Te-2 0.1787 0.8876 0.3415 1 0.0
Te4 Te-2 0.1647 0.119 0.2362 1 0.0
Te22 Te-2 0.8302 0.6382 0.9426 1 0.0
Te28 Te-2 0.1202 0.8333 0.9677 1 0.0
Te13 Te-1 0.4233 0.8234 0.1504 0.75 0.0
Te33 Te-2 0.0437 0.5414 0.7181 1 0.0
Au5 Au+3 0.7599 0.0692 0.2363 1 0.0
Te21 Te-2 0.8148 0.8472 0.8111 0.84 0.0
Te11 Te-2 0.7661 0.3312 0.0309 0.87 0.0
